data_4508977
loop_
_publ_author_name
'Lan, Ya-Qian'
'Li, Shun-Li'
'Fu, Yao-Mei'
'Du, Dong-Ying'
'Zang, Hong-Ying'
'Shao, Kui-Zhan'
'Su, Zhong-Min'
'Fu, Qiang'

_publ_section_title
;
 Syntheses, Structures, and Luminescent Properties of Zinc(II) and
 Cadmium(II) Coordination Complexes Based on Different (Pyridyl)imidazole
 Derivatives and 1,4-Benzenedicarboxylate
;
_journal_issue 3
_journal_name_full 'Crystal Growth &amp; Design'
_journal_page_first 1353
_journal_paper_doi 10.1021/cg8005234
_journal_volume 9
_journal_year 2009
_chemical_formula_sum 'C26 H21 N4 O8 Zn2'
_chemical_formula_weight 648.21
_chemical_name_systematic
;
 ?
;
_space_group_IT_number 61
_symmetry_cell_setting orthorhombic
_symmetry_space_group_name_Hall '-P 2ac 2ab'
_symmetry_space_group_name_H-M 'P b c a'
_atom_sites_solution_hydrogens geom
_atom_sites_solution_primary direct
_atom_sites_solution_secondary difmap
_audit_creation_method SHELXL-97
_cell_angle_alpha 90.00
_cell_angle_beta 90.00
_cell_angle_gamma 90.00
_cell_formula_units_Z 8
_cell_length_a 13.9320(5)
_cell_length_b 18.4120(7)
_cell_length_c 19.4820(7)
_cell_measurement_temperature 293(2)
_cell_measurement_theta_max 24.98
_cell_measurement_theta_min 2.09
_cell_volume 4997.4(3)
_computing_cell_refinement 'SAINT (Bruker, 1999)'
_computing_data_collection 'SMART (Bruker, 1997)'
_computing_data_reduction SAINT
_computing_molecular_graphics 'SHELXTL-PLUS (Sheldrick, 1990)'
_computing_publication_material SHELXL-97
_computing_structure_refinement 'SHELXL-97 (Sheldrick, 1997)'
_computing_structure_solution 'SHELXS-97 (Sheldrick, 1997)'
_diffrn_ambient_temperature 293(2)
_diffrn_measured_fraction_theta_full 0.999
_diffrn_measured_fraction_theta_max 0.999
_diffrn_measurement_device_type 'Bruker APEX CCD area-detector'
_diffrn_measurement_method '\w scans'
_diffrn_radiation_monochromator graphite
_diffrn_radiation_source 'fine-focus sealed tube'
_diffrn_radiation_type MoK\a
_diffrn_radiation_wavelength 0.71069
_diffrn_reflns_av_R_equivalents 0.0526
_diffrn_reflns_av_sigmaI/netI 0.0365
_diffrn_reflns_limit_h_max 16
_diffrn_reflns_limit_h_min -16
_diffrn_reflns_limit_k_max 21
_diffrn_reflns_limit_k_min -21
_diffrn_reflns_limit_l_max 17
_diffrn_reflns_limit_l_min -23
_diffrn_reflns_number 24082
_diffrn_reflns_theta_full 24.98
_diffrn_reflns_theta_max 24.98
_diffrn_reflns_theta_min 2.09
_diffrn_standards_number 0
_exptl_absorpt_coefficient_mu 1.980
_exptl_absorpt_correction_T_max 0.531
_exptl_absorpt_correction_T_min 0.515
_exptl_absorpt_correction_type multi-scan
_exptl_absorpt_process_details SADABS
_exptl_crystal_colour colorless
_exptl_crystal_density_diffrn 1.723
_exptl_crystal_density_method 'not measured'
_exptl_crystal_description Block
_exptl_crystal_F_000 2632
_exptl_crystal_size_max 0.34
_exptl_crystal_size_mid 0.33
_exptl_crystal_size_min 0.32
_refine_diff_density_max 0.658
_refine_diff_density_min -0.307
_refine_diff_density_rms 0.073
_refine_ls_extinction_method none
_refine_ls_goodness_of_fit_ref 1.054
_refine_ls_hydrogen_treatment mixed
_refine_ls_matrix_type full
_refine_ls_number_parameters 370
_refine_ls_number_reflns 4384
_refine_ls_number_restraints 4
_refine_ls_restrained_S_all 1.054
_refine_ls_R_factor_all 0.0509
_refine_ls_R_factor_gt 0.0336
_refine_ls_shift/su_max 0.001
_refine_ls_shift/su_mean 0.000
_refine_ls_structure_factor_coef Fsqd
_refine_ls_weighting_details 'calc w=1/[\s^2^(Fo^2^)+(0.0346P)^2^+5.4660P] where P=(Fo^2^+2Fc^2^)/3'
_refine_ls_weighting_scheme calc
_refine_ls_wR_factor_gt 0.0797
_refine_ls_wR_factor_ref 0.0872
_reflns_number_gt 3329
_reflns_number_total 4384
_reflns_threshold_expression >2sigma(I)
_cod_data_source_file cg8005234sup1.cif
_cod_data_source_block 5
_cod_depositor_comments
;
The following automatic conversions were performed:

'_symmetry_cell_setting' value 'Orthorhombic' changed to
'orthorhombic' according to
/home/saulius/struct/CIF-dictionaries/cif_core.dic dictionary named
'cif_core.dic' version 2.4.2 from 2011-04-26.

Automatic conversion script
Id: cif_fix_values 1891 2012-01-12 08:04:46Z andrius 
;
_cod_original_sg_symbol_H-M 'p b c a'
_cod_database_code 4508977

loop_
_symmetry_equiv_pos_as_xyz
'x, y, z'
'-x+1/2, -y, z+1/2'
'x+1/2, -y+1/2, -z'
'-x, y+1/2, -z+1/2'
'-x, -y, -z'
'x-1/2, y, -z-1/2'
'-x-1/2, y-1/2, z'
'x, -y-1/2, z-1/2'

loop_
_atom_site_label
_atom_site_type_symbol
_atom_site_fract_x
_atom_site_fract_y
_atom_site_fract_z
_atom_site_U_iso_or_equiv
_atom_site_adp_type
_atom_site_occupancy
_atom_site_symmetry_multiplicity
_atom_site_calc_flag
_atom_site_refinement_flags
Zn1 Zn 0.59708(3) 0.51851(2) 0.46195(2) 0.02785(12) Uani 1 1 d .
Zn2 Zn 0.63753(3) 0.39474(2) 0.572769(19) 0.02578(12) Uani 1 1 d .
C1 C 0.6180(3) 0.6711(2) 0.5461(2) 0.0389(10) Uani 1 1 d .
H1 H 0.6136 0.6539 0.5909 0.047 Uiso 1 1 calc R
C2 C 0.6335(3) 0.7411(2) 0.5281(2) 0.0436(10) Uani 1 1 d .
H2 H 0.6417 0.7803 0.5577 0.052 Uiso 1 1 calc R
C3 C 0.6206(2) 0.67364(19) 0.43545(19) 0.0321(9) Uani 1 1 d .
C4 C 0.6247(3) 0.6449(2) 0.36560(19) 0.0336(9) Uani 1 1 d .
C5 C 0.6264(3) 0.6855(2) 0.3063(2) 0.0484(11) Uani 1 1 d .
H5 H 0.6191 0.7357 0.3080 0.058 Uiso 1 1 calc R
C6 C 0.6391(3) 0.6506(3) 0.2439(2) 0.0517(11) Uani 1 1 d .
H6 H 0.6406 0.6772 0.2034 0.062 Uiso 1 1 calc R
C7 C 0.6493(3) 0.5768(2) 0.2423(2) 0.0494(11) Uani 1 1 d .
H7 H 0.6610 0.5525 0.2013 0.059 Uiso 1 1 calc R
C8 C 0.6417(3) 0.5396(2) 0.3035(2) 0.0445(10) Uani 1 1 d .
H8 H 0.6453 0.4892 0.3023 0.053 Uiso 1 1 calc R
C9 C 0.6478(3) 0.8095(2) 0.4191(2) 0.0516(11) Uani 1 1 d .
H9A H 0.6897 0.7995 0.3805 0.062 Uiso 1 1 calc R
H9B H 0.6799 0.8448 0.4481 0.062 Uiso 1 1 calc R
C10 C 0.5561(3) 0.8425(2) 0.3926(2) 0.0481(11) Uani 1 1 d .
C11 C 0.4659(3) 0.8232(3) 0.4173(2) 0.0564(12) Uani 1 1 d .
H11 H 0.4590 0.7865 0.4498 0.068 Uiso 1 1 calc R
C12 C 0.3863(4) 0.8603(3) 0.3922(3) 0.0713(15) Uani 1 1 d .
H12 H 0.3265 0.8477 0.4097 0.086 Uiso 1 1 calc R
N4 N 0.3894(4) 0.9126(3) 0.3449(3) 0.0778(14) Uani 1 1 d .
C14 C 0.5618(4) 0.8956(3) 0.3422(3) 0.0690(15) Uani 1 1 d .
H14 H 0.6208 0.9085 0.3234 0.083 Uiso 1 1 calc R
C15 C 0.7990(3) 0.4695(2) 0.52165(19) 0.0312(8) Uani 1 1 d .
C16 C 0.9038(3) 0.4845(2) 0.51157(18) 0.0308(8) Uani 1 1 d .
C17 C 0.9313(3) 0.5352(2) 0.4630(2) 0.0457(11) Uani 1 1 d .
H17 H 0.8845 0.5596 0.4379 0.055 Uiso 1 1 calc R
C18 C 1.0264(3) 0.5503(2) 0.4511(2) 0.0426(10) Uani 1 1 d .
H18 H 1.0436 0.5841 0.4178 0.051 Uiso 1 1 calc R
C19 C 0.6151(3) 0.3616(2) 0.7121(2) 0.0366(9) Uani 1 1 d .
C20 C 0.6106(3) 0.3072(2) 0.77075(18) 0.0336(9) Uani 1 1 d .
C21 C 0.5933(5) 0.2363(2) 0.7585(2) 0.0767(18) Uani 1 1 d .
H21 H 0.5832 0.2207 0.7137 0.092 Uiso 1 1 calc R
C22 C 0.5906(5) 0.1869(2) 0.8114(2) 0.0764(18) Uani 1 1 d .
H22 H 0.5779 0.1384 0.8016 0.092 Uiso 1 1 calc R
C23 C 0.6060(3) 0.20708(19) 0.87789(18) 0.0314(8) Uani 1 1 d .
C24 C 0.6219(3) 0.2790(2) 0.8908(2) 0.0461(11) Uani 1 1 d .
H24 H 0.6315 0.2946 0.9357 0.055 Uiso 1 1 calc R
C25 C 0.6236(3) 0.3290(2) 0.8371(2) 0.0486(11) Uani 1 1 d .
H25 H 0.6338 0.3779 0.8466 0.058 Uiso 1 1 calc R
C26 C 0.6074(2) 0.1504(2) 0.93318(18) 0.0303(8) Uani 1 1 d .
N1 N 0.6349(2) 0.74304(17) 0.45796(17) 0.0392(8) Uani 1 1 d .
N2 N 0.6096(2) 0.62953(16) 0.48832(16) 0.0336(7) Uani 1 1 d .
N3 N 0.6295(2) 0.57155(17) 0.36391(15) 0.0338(7) Uani 1 1 d .
C13 C 0.4788(5) 0.9290(3) 0.3205(3) 0.0828(18) Uani 1 1 d .
H13 H 0.4838 0.9649 0.2871 0.099 Uiso 1 1 calc R
O1 O 0.74203(18) 0.50297(16) 0.48384(15) 0.0493(8) Uani 1 1 d .
O2 O 0.77508(18) 0.42290(14) 0.56607(13) 0.0379(6) Uani 1 1 d .
O3 O 0.6231(2) 0.33483(15) 0.65294(13) 0.0455(7) Uani 1 1 d .
O4 O 0.6116(2) 0.42703(16) 0.72536(15) 0.0574(9) Uani 1 1 d .
O5 O 0.5943(2) 0.08578(13) 0.91544(13) 0.0390(6) Uani 1 1 d .
O6 O 0.62226(18) 0.17200(13) 0.99392(12) 0.0347(6) Uani 1 1 d .
O7 O 0.55366(17) 0.47808(12) 0.55754(11) 0.0267(5) Uani 1 1 d D
H0 H 0.565(3) 0.5092(16) 0.5875(15) 0.040 Uiso 1 1 d D
O1W O 0.6687(4) 0.5577(2) 0.6728(2) 0.0981(14) Uani 1 1 d D
H1A H 0.651(5) 0.518(2) 0.693(3) 0.147 Uiso 1 1 d D
H1B H 0.700(5) 0.583(3) 0.703(3) 0.147 Uiso 1 1 d D

loop_
_atom_site_aniso_label
_atom_site_aniso_U_11
_atom_site_aniso_U_22
_atom_site_aniso_U_33
_atom_site_aniso_U_23
_atom_site_aniso_U_13
_atom_site_aniso_U_12
Zn1 0.0255(2) 0.0287(2) 0.0294(2) 0.00351(18) 0.00171(18) 0.00151(18)
Zn2 0.0271(2) 0.0294(2) 0.0209(2) 0.00211(17) 0.00079(17) 0.00042(18)
C1 0.039(2) 0.043(2) 0.035(2) -0.0026(18) -0.0038(18) -0.0016(18)
C2 0.048(2) 0.044(2) 0.040(2) -0.0089(19) -0.006(2) -0.001(2)
C3 0.028(2) 0.028(2) 0.040(2) 0.0001(17) -0.0013(17) -0.0015(15)
C4 0.030(2) 0.035(2) 0.036(2) 0.0053(17) 0.0037(17) -0.0028(17)
C5 0.057(3) 0.042(2) 0.046(3) 0.011(2) 0.002(2) -0.002(2)
C6 0.058(3) 0.059(3) 0.038(3) 0.008(2) 0.004(2) -0.007(2)
C7 0.055(3) 0.058(3) 0.035(2) -0.007(2) 0.008(2) -0.006(2)
C8 0.052(3) 0.040(2) 0.041(2) -0.003(2) 0.004(2) 0.000(2)
C9 0.054(3) 0.039(2) 0.062(3) 0.001(2) -0.004(2) -0.008(2)
C10 0.058(3) 0.035(2) 0.051(3) -0.006(2) -0.007(2) 0.001(2)
C11 0.059(3) 0.067(3) 0.044(3) -0.002(2) -0.007(2) 0.007(3)
C12 0.068(4) 0.087(4) 0.059(3) -0.019(3) -0.007(3) 0.013(3)
N4 0.099(4) 0.062(3) 0.073(3) -0.011(2) -0.028(3) 0.023(3)
C14 0.083(4) 0.050(3) 0.074(4) 0.011(3) -0.010(3) -0.004(3)
C15 0.025(2) 0.034(2) 0.034(2) -0.0041(17) -0.0004(16) 0.0007(16)
C16 0.0256(19) 0.035(2) 0.032(2) 0.0001(17) -0.0009(16) -0.0036(17)
C17 0.029(2) 0.055(3) 0.053(3) 0.020(2) -0.0069(19) 0.0020(19)
C18 0.029(2) 0.051(3) 0.048(2) 0.022(2) -0.0023(19) -0.0035(19)
C19 0.036(2) 0.036(2) 0.038(2) 0.0073(19) -0.0007(18) -0.0033(18)
C20 0.041(2) 0.034(2) 0.026(2) 0.0055(16) 0.0007(17) -0.0026(17)
C21 0.160(6) 0.039(3) 0.030(2) 0.002(2) -0.019(3) -0.013(3)
C22 0.162(6) 0.033(2) 0.034(3) 0.003(2) -0.020(3) -0.017(3)
C23 0.036(2) 0.032(2) 0.027(2) 0.0051(16) -0.0001(16) 0.0010(16)
C24 0.078(3) 0.036(2) 0.024(2) 0.0001(17) 0.006(2) 0.000(2)
C25 0.080(3) 0.029(2) 0.036(2) 0.0013(18) 0.006(2) 0.000(2)
C26 0.027(2) 0.036(2) 0.028(2) 0.0047(17) -0.0013(16) -0.0019(16)
N1 0.0397(19) 0.0303(17) 0.048(2) 0.0018(15) -0.0023(16) -0.0035(15)
N2 0.0339(18) 0.0330(17) 0.0339(18) 0.0025(14) -0.0007(14) -0.0015(14)
N3 0.0332(18) 0.0366(18) 0.0317(18) 0.0022(14) 0.0034(14) -0.0019(14)
C13 0.107(5) 0.056(3) 0.085(4) 0.006(3) -0.033(4) 0.009(4)
O1 0.0232(14) 0.065(2) 0.0601(19) 0.0217(15) -0.0016(14) 0.0008(13)
O2 0.0302(15) 0.0432(16) 0.0404(16) 0.0087(13) 0.0015(12) -0.0048(12)
O3 0.067(2) 0.0445(16) 0.0255(15) 0.0090(13) 0.0024(13) -0.0040(14)
O4 0.083(2) 0.0380(18) 0.0510(19) 0.0103(15) 0.0017(17) -0.0020(16)
O5 0.0555(18) 0.0301(15) 0.0313(15) 0.0033(11) 0.0005(13) -0.0059(13)
O6 0.0455(16) 0.0356(14) 0.0230(14) 0.0044(11) -0.0020(12) -0.0026(12)
O7 0.0269(13) 0.0281(14) 0.0251(13) -0.0030(10) 0.0013(10) 0.0014(11)
O1W 0.144(4) 0.061(3) 0.090(3) 0.022(2) 0.004(3) -0.008(3)

loop_
_atom_type_symbol
_atom_type_description
_atom_type_scat_dispersion_real
_atom_type_scat_dispersion_imag
_atom_type_scat_source
C C 0.0033 0.0016 'International Tables Vol C Tables 4.2.6.8 and 6.1.1.4'
H H 0.0000 0.0000 'International Tables Vol C Tables 4.2.6.8 and 6.1.1.4'
N N 0.0061 0.0033 'International Tables Vol C Tables 4.2.6.8 and 6.1.1.4'
O O 0.0106 0.0060 'International Tables Vol C Tables 4.2.6.8 and 6.1.1.4'
Zn Zn 0.2839 1.4301 'International Tables Vol C Tables 4.2.6.8 and 6.1.1.4'

loop_
_geom_angle_atom_site_label_1
_geom_angle_atom_site_label_2
_geom_angle_atom_site_label_3
_geom_angle
_geom_angle_site_symmetry_1
_geom_angle_site_symmetry_3
O1 Zn1 O7 92.81(10) . .
O1 Zn1 N2 90.16(12) . .
O7 Zn1 N2 98.70(10) . .
O1 Zn1 O5 88.92(11) . 8_565
O7 Zn1 O5 93.02(9) . 8_565
N2 Zn1 O5 168.27(11) . 8_565
O1 Zn1 O7 173.57(10) . 5_666
O7 Zn1 O7 83.37(9) . 5_666
N2 Zn1 O7 95.52(10) . 5_666
O5 Zn1 O7 86.13(10) 8_565 5_666
O1 Zn1 N3 92.28(11) . .
O7 Zn1 N3 172.91(10) . .
N2 Zn1 N3 76.35(12) . .
O5 Zn1 N3 92.00(11) 8_565 .
O7 Zn1 N3 91.99(10) 5_666 .
O1 Zn1 Zn1 134.76(8) . 5_666
O7 Zn1 Zn1 42.17(7) . 5_666
N2 Zn1 Zn1 99.51(8) . 5_666
O5 Zn1 Zn1 89.39(8) 8_565 5_666
O7 Zn1 Zn1 41.20(6) 5_666 5_666
N3 Zn1 Zn1 132.96(8) . 5_666
O3 Zn2 O7 120.81(11) . .
O3 Zn2 O6 105.26(11) . 8_565
O7 Zn2 O6 107.81(10) . 8_565
O3 Zn2 O2 107.65(11) . .
O7 Zn2 O2 111.22(10) . .
O6 Zn2 O2 102.39(10) 8_565 .
C2 C1 N2 109.5(4) . .
C2 C1 H1 125.2 . .
N2 C1 H1 125.2 . .
C1 C2 N1 106.6(4) . .
C1 C2 H2 126.7 . .
N1 C2 H2 126.7 . .
N2 C3 N1 110.0(3) . .
N2 C3 C4 120.6(3) . .
N1 C3 C4 129.2(3) . .
N3 C4 C5 121.4(4) . .
N3 C4 C3 112.7(3) . .
C5 C4 C3 125.9(4) . .
C4 C5 C6 119.0(4) . .
C4 C5 H5 120.5 . .
C6 C5 H5 120.5 . .
C7 C6 C5 119.7(4) . .
C7 C6 H6 120.1 . .
C5 C6 H6 120.1 . .
C6 C7 C8 117.8(4) . .
C6 C7 H7 121.1 . .
C8 C7 H7 121.1 . .
N3 C8 C7 123.8(4) . .
N3 C8 H8 118.1 . .
C7 C8 H8 118.1 . .
N1 C9 C10 114.5(4) . .
N1 C9 H9A 108.6 . .
C10 C9 H9A 108.6 . .
N1 C9 H9B 108.6 . .
C10 C9 H9B 108.6 . .
H9A C9 H9B 107.6 . .
C14 C10 C11 118.5(5) . .
C14 C10 C9 118.6(4) . .
C11 C10 C9 122.9(4) . .
C12 C11 C10 118.1(5) . .
C12 C11 H11 120.9 . .
C10 C11 H11 120.9 . .
N4 C12 C11 124.9(6) . .
N4 C12 H12 117.5 . .
C11 C12 H12 117.5 . .
C12 N4 C13 115.4(5) . .
C13 C14 C10 118.9(6) . .
C13 C14 H14 120.6 . .
C10 C14 H14 120.6 . .
O1 C15 O2 124.9(3) . .
O1 C15 C16 116.8(3) . .
O2 C15 C16 118.2(3) . .
C18 C16 C17 118.7(3) 5_766 .
C18 C16 C15 122.3(3) 5_766 .
C17 C16 C15 119.0(3) . .
C18 C17 C16 121.2(4) . .
C18 C17 H17 119.4 . .
C16 C17 H17 119.4 . .
C16 C18 C17 120.0(4) 5_766 .
C16 C18 H18 120.0 5_766 .
C17 C18 H18 120.0 . .
O4 C19 O3 125.3(4) . .
O4 C19 C20 119.0(4) . .
O3 C19 C20 115.7(3) . .
C21 C20 C25 118.4(4) . .
C21 C20 C19 120.8(4) . .
C25 C20 C19 120.8(3) . .
C20 C21 C22 120.9(4) . .
C20 C21 H21 119.6 . .
C22 C21 H21 119.6 . .
C23 C22 C21 121.7(4) . .
C23 C22 H22 119.1 . .
C21 C22 H22 119.1 . .
C22 C23 C24 117.7(4) . .
C22 C23 C26 119.6(3) . .
C24 C23 C26 122.7(3) . .
C23 C24 C25 120.3(4) . .
C23 C24 H24 119.9 . .
C25 C24 H24 119.9 . .
C20 C25 C24 121.0(4) . .
C20 C25 H25 119.5 . .
C24 C25 H25 119.5 . .
O5 C26 O6 125.5(3) . .
O5 C26 C23 117.4(3) . .
O6 C26 C23 117.0(3) . .
C3 N1 C2 107.1(3) . .
C3 N1 C9 129.8(3) . .
C2 N1 C9 123.0(3) . .
C3 N2 C1 106.8(3) . .
C3 N2 Zn1 114.5(2) . .
C1 N2 Zn1 138.5(3) . .
C8 N3 C4 118.1(3) . .
C8 N3 Zn1 127.0(3) . .
C4 N3 Zn1 114.4(2) . .
N4 C13 C14 124.1(6) . .
N4 C13 H13 118.0 . .
C14 C13 H13 118.0 . .
C15 O1 Zn1 143.7(3) . .
C15 O2 Zn2 118.4(2) . .
C19 O3 Zn2 121.9(3) . .
C26 O5 Zn1 137.6(2) . 8_566
C26 O6 Zn2 123.2(2) . 8_566
Zn2 O7 Zn1 103.99(10) . .
Zn2 O7 Zn1 129.73(12) . 5_666
Zn1 O7 Zn1 96.63(9) . 5_666
Zn2 O7 H0 109(3) . .
Zn1 O7 H0 109(3) . .
Zn1 O7 H0 107(3) 5_666 .
H1A O1W H1B 107(5) . .

loop_
_geom_bond_atom_site_label_1
_geom_bond_atom_site_label_2
_geom_bond_distance
_geom_bond_site_symmetry_2
Zn1 O1 2.084(3) .
Zn1 O7 2.095(2) .
Zn1 N2 2.115(3) .
Zn1 O5 2.124(2) 8_565
Zn1 O7 2.135(2) 5_666
Zn1 N3 2.192(3) .
Zn1 Zn1 3.1591(8) 5_666
Zn2 O3 1.923(2) .
Zn2 O7 1.951(2) .
Zn2 O6 1.979(2) 8_565
Zn2 O2 1.989(3) .
C1 C2 1.354(6) .
C1 N2 1.365(5) .
C1 H1 0.9300 .
C2 N1 1.368(5) .
C2 H2 0.9300 .
C3 N2 1.321(5) .
C3 N1 1.366(5) .
C3 C4 1.461(5) .
C4 N3 1.353(5) .
C4 C5 1.377(5) .
C5 C6 1.386(6) .
C5 H5 0.9300 .
C6 C7 1.366(6) .
C6 H6 0.9300 .
C7 C8 1.379(6) .
C7 H7 0.9300 .
C8 N3 1.327(5) .
C8 H8 0.9300 .
C9 N1 1.449(5) .
C9 C10 1.507(6) .
C9 H9A 0.9700 .
C9 H9B 0.9700 .
C10 C14 1.387(6) .
C10 C11 1.392(6) .
C11 C12 1.392(7) .
C11 H11 0.9300 .
C12 N4 1.332(7) .
C12 H12 0.9300 .
N4 C13 1.367(7) .
C14 C13 1.376(7) .
C14 H14 0.9300 .
C15 O1 1.246(4) .
C15 O2 1.263(4) .
C15 C16 1.498(5) .
C16 C18 1.373(5) 5_766
C16 C17 1.383(5) .
C17 C18 1.374(5) .
C17 H17 0.9300 .
C18 C16 1.373(5) 5_766
C18 H18 0.9300 .
C19 O4 1.233(5) .
C19 O3 1.259(5) .
C19 C20 1.520(5) .
C20 C21 1.349(6) .
C20 C25 1.366(5) .
C21 C22 1.376(6) .
C21 H21 0.9300 .
C22 C23 1.365(6) .
C22 H22 0.9300 .
C23 C24 1.366(5) .
C23 C26 1.500(5) .
C24 C25 1.394(5) .
C24 H24 0.9300 .
C25 H25 0.9300 .
C26 O5 1.252(4) .
C26 O6 1.265(4) .
C13 H13 0.9300 .
O5 Zn1 2.124(2) 8_566
O6 Zn2 1.979(2) 8_566
O7 Zn1 2.135(2) 5_666
O7 H0 0.83(3) .
O1W H1A 0.87(5) .
O1W H1B 0.87(6) .

loop_
_geom_hbond_atom_site_label_D
_geom_hbond_atom_site_label_H
_geom_hbond_atom_site_label_A
_geom_hbond_distance_DH
_geom_hbond_distance_HA
_geom_hbond_distance_DA
_geom_hbond_angle_DHA
O7 H0 O1W 0.83(3) 2.38(2) 3.124(5) 150(4)
O1W H1A O4 0.87(5) 1.87(4) 2.734(5) 172(6)

loop_
_geom_torsion_atom_site_label_1
_geom_torsion_atom_site_label_2
_geom_torsion_atom_site_label_3
_geom_torsion_atom_site_label_4
_geom_torsion
_geom_torsion_site_symmetry_1
_geom_torsion_site_symmetry_4
N2 C1 C2 N1 0.0(5) . .
N2 C3 C4 N3 -8.5(5) . .
N1 C3 C4 N3 165.1(4) . .
N2 C3 C4 C5 173.2(4) . .
N1 C3 C4 C5 -13.2(6) . .
N3 C4 C5 C6 -3.9(6) . .
C3 C4 C5 C6 174.2(4) . .
C4 C5 C6 C7 0.2(7) . .
C5 C6 C7 C8 3.2(7) . .
C6 C7 C8 N3 -3.3(7) . .
N1 C9 C10 C14 -165.2(4) . .
N1 C9 C10 C11 16.2(6) . .
C14 C10 C11 C12 -2.6(7) . .
C9 C10 C11 C12 176.1(4) . .
C10 C11 C12 N4 1.3(8) . .
C11 C12 N4 C13 0.3(8) . .
C11 C10 C14 C13 2.3(7) . .
C9 C10 C14 C13 -176.3(4) . .
O1 C15 C16 C18 -178.3(4) . 5_766
O2 C15 C16 C18 -0.1(5) . 5_766
O1 C15 C16 C17 1.6(5) . .
O2 C15 C16 C17 179.8(4) . .
C18 C16 C17 C18 0.8(7) 5_766 .
C15 C16 C17 C18 -179.1(4) . .
C16 C17 C18 C16 -0.9(7) . 5_766
O4 C19 C20 C21 165.5(5) . .
O3 C19 C20 C21 -15.0(6) . .
O4 C19 C20 C25 -14.4(6) . .
O3 C19 C20 C25 165.1(4) . .
C25 C20 C21 C22 -1.1(8) . .
C19 C20 C21 C22 179.0(5) . .
C20 C21 C22 C23 -0.7(9) . .
C21 C22 C23 C24 1.8(8) . .
C21 C22 C23 C26 -176.7(5) . .
C22 C23 C24 C25 -1.1(7) . .
C26 C23 C24 C25 177.4(4) . .
C21 C20 C25 C24 1.7(7) . .
C19 C20 C25 C24 -178.4(4) . .
C23 C24 C25 C20 -0.6(7) . .
C22 C23 C26 O5 0.1(6) . .
C24 C23 C26 O5 -178.3(4) . .
C22 C23 C26 O6 179.8(4) . .
C24 C23 C26 O6 1.4(6) . .
N2 C3 N1 C2 0.6(4) . .
C4 C3 N1 C2 -173.6(4) . .
N2 C3 N1 C9 -178.2(4) . .
C4 C3 N1 C9 7.6(7) . .
C1 C2 N1 C3 -0.3(4) . .
C1 C2 N1 C9 178.6(3) . .
C10 C9 N1 C3 79.9(5) . .
C10 C9 N1 C2 -98.7(5) . .
N1 C3 N2 C1 -0.6(4) . .
C4 C3 N2 C1 174.2(3) . .
N1 C3 N2 Zn1 -175.6(2) . .
C4 C3 N2 Zn1 -0.9(4) . .
C2 C1 N2 C3 0.4(4) . .
C2 C1 N2 Zn1 173.6(3) . .
O1 Zn1 N2 C3 98.3(3) . .
O7 Zn1 N2 C3 -168.9(2) . .
O5 Zn1 N2 C3 12.8(7) 8_565 .
O7 Zn1 N2 C3 -84.7(3) 5_666 .
N3 Zn1 N2 C3 6.0(2) . .
Zn1 Zn1 N2 C3 -126.1(2) 5_666 .
O1 Zn1 N2 C1 -74.6(4) . .
O7 Zn1 N2 C1 18.3(4) . .
O5 Zn1 N2 C1 -160.0(5) 8_565 .
O7 Zn1 N2 C1 102.4(4) 5_666 .
N3 Zn1 N2 C1 -166.9(4) . .
Zn1 Zn1 N2 C1 61.0(4) 5_666 .
C7 C8 N3 C4 -0.3(6) . .
C7 C8 N3 Zn1 171.0(3) . .
C5 C4 N3 C8 3.9(6) . .
C3 C4 N3 C8 -174.4(3) . .
C5 C4 N3 Zn1 -168.5(3) . .
C3 C4 N3 Zn1 13.2(4) . .
O1 Zn1 N3 C8 88.1(3) . .
N2 Zn1 N3 C8 177.7(4) . .
O5 Zn1 N3 C8 -0.9(3) 8_565 .
Zn1 Zn1 N3 C8 -92.0(3) 5_666 .
O1 Zn1 N3 C4 -100.4(3) . .
N2 Zn1 N3 C4 -10.8(2) . .
O5 Zn1 N3 C4 170.6(3) 8_565 .
O7 Zn1 N3 C4 84.4(3) 5_666 .
Zn1 Zn1 N3 C4 79.6(3) 5_666 .
C12 N4 C13 C14 -0.6(8) . .
C10 C14 C13 N4 -0.8(9) . .
O2 C15 O1 Zn1 3.1(7) . .
C16 C15 O1 Zn1 -178.8(3) . .
N2 Zn1 O1 C15 118.2(5) . .
O5 Zn1 O1 C15 -73.5(5) 8_565 .
N3 Zn1 O1 C15 -165.4(5) . .
Zn1 Zn1 O1 C15 14.6(5) 5_666 .
O1 C15 O2 Zn2 4.6(5) . .
C16 C15 O2 Zn2 -173.5(2) . .
O3 Zn2 O2 C15 -171.7(3) . .
O7 Zn2 O2 C15 -37.3(3) . .
O6 Zn2 O2 C15 77.6(3) 8_565 .
O4 C19 O3 Zn2 3.1(6) . .
C20 C19 O3 Zn2 -176.3(2) . .
O7 Zn2 O3 C19 -47.5(3) . .
O6 Zn2 O3 C19 -169.6(3) 8_565 .
O2 Zn2 O3 C19 81.7(3) . .
O6 C26 O5 Zn1 -5.4(6) . 8_566
C23 C26 O5 Zn1 174.3(3) . 8_566
O5 C26 O6 Zn2 5.0(5) . 8_566
C23 C26 O6 Zn2 -174.8(2) . 8_566
O3 Zn2 O7 Zn1 -177.21(11) . .
O6 Zn2 O7 Zn1 -56.32(13) 8_565 .
O2 Zn2 O7 Zn1 55.18(13) . .
O3 Zn2 O7 Zn1 -66.00(18) . 5_666
O6 Zn2 O7 Zn1 54.89(17) 8_565 5_666
O2 Zn2 O7 Zn1 166.39(13) . 5_666
O1 Zn1 O7 Zn2 -41.02(12) . .
N2 Zn1 O7 Zn2 -131.61(11) . .
O5 Zn1 O7 Zn2 48.05(12) 8_565 .
O7 Zn1 O7 Zn2 133.79(14) 5_666 .
Zn1 Zn1 O7 Zn2 133.79(14) 5_666 .
O1 Zn1 O7 Zn1 -174.81(11) . 5_666
N2 Zn1 O7 Zn1 94.59(11) . 5_666
O5 Zn1 O7 Zn1 -85.75(10) 8_565 5_666
O7 Zn1 O7 Zn1 0.0 5_666 5_666
